data_2019671
loop_
_publ_author_name
'Samshuddin, Seranthimata'
'Jasinski, Jerry P.'
'Butcher, Ray J.'
'Neuhardt, Elizabeth A.'
'Narayana, Badiadka'
'Yathirajan, Hemmige S.'
'Glidewell, Christopher'

_publ_section_title
;
 Three closely-related cyclohexanols (C~35~H~27~<i>X</i>~2~N~3~O~3~;
 <i>X</i> = F, Cl or Br): similar molecular structures but different
 crystal structures
;
_journal_coeditor_code SK3563
_journal_issue 10
_journal_name_full 'Acta Crystallographica Section C'
_journal_page_first 953
_journal_page_last 959
_journal_paper_doi 10.1107/S2053229614019937
_journal_volume 70
_journal_year 2014
_chemical_formula_iupac 'C35 H27 F2 N3 O3'
_chemical_formula_moiety 'C35 H27 F2 N3 O3'
_chemical_formula_sum 'C35 H27 F2 N3 O3'
_chemical_formula_weight 575.60
_chemical_name_systematic
(1<i>RS</i>,2<i>SR</i>,3<i>SR</i>,4<i>RS</i>,5<i>RS</i>)-3,5-Bis(4-fluorophenyl)-2,4-bis(pyridine-2-carbonyl)1-(pyridin-2-yl)cyclohexanol
_space_group_crystal_system orthorhombic
_space_group_IT_number 61
_space_group_name_Hall '-P 2ac 2ab'
_space_group_name_H-M_alt 'P b c a'
_symmetry_space_group_name_Hall '-P 2ac 2ab'
_symmetry_space_group_name_H-M 'P b c a'
_atom_sites_solution_hydrogens geom
_atom_sites_solution_primary direct
_atom_sites_solution_secondary difmap
_audit_creation_method SHELXL-2014
_cell_angle_alpha 90
_cell_angle_beta 90
_cell_angle_gamma 90
_cell_formula_units_Z 8
_cell_length_a 21.8864(9)
_cell_length_b 11.2268(4)
_cell_length_c 24.2670(9)
_cell_measurement_reflns_used 5754
_cell_measurement_temperature 200(2)
_cell_measurement_theta_max 71.224
_cell_measurement_theta_min 3.643
_cell_volume 5962.7(4)
_computing_cell_refinement 'CrysAlis PRO (Agilent, 2012)'
_computing_data_collection 'CrysAlis PRO (Agilent, 2012)'
_computing_data_reduction 'CrysAlisRed (Agilent, 2012)'
_computing_molecular_graphics 'PLATON (Spek, 2009)'
_computing_publication_material 'SHELXL2014 (Sheldrick, 2014) and PLATON (Spek, 2009)'
_computing_structure_refinement 'SHELXL2014 (Sheldrick, 2014)'
_computing_structure_solution 'SHELXS97 (Sheldrick, 2008)'
_diffrn_ambient_temperature 200(2)
_diffrn_measured_fraction_theta_full 1.000
_diffrn_measured_fraction_theta_max 0.995
_diffrn_measurement_device_type 'Agilent Eos Gemini'
_diffrn_measurement_method '\w scans'
_diffrn_radiation_type CuK\a
_diffrn_radiation_wavelength 1.54178
_diffrn_reflns_av_R_equivalents 0.0357
_diffrn_reflns_limit_h_max 26
_diffrn_reflns_limit_h_min -18
_diffrn_reflns_limit_k_max 13
_diffrn_reflns_limit_k_min -13
_diffrn_reflns_limit_l_max 29
_diffrn_reflns_limit_l_min -27
_diffrn_reflns_number 37077
_diffrn_reflns_theta_full 67.679
_diffrn_reflns_theta_max 71.224
_diffrn_reflns_theta_min 3.643
_diffrn_standards_decay_% 0
_diffrn_standards_interval_count 0
_diffrn_standards_interval_time 0
_diffrn_standards_number 0
_exptl_absorpt_coefficient_mu 0.750
_exptl_absorpt_correction_T_max 0.942
_exptl_absorpt_correction_T_min 0.693
_exptl_absorpt_correction_type multi-scan
_exptl_absorpt_process_details '(CrysAlis PRO; Agilent, 2012)'
_exptl_crystal_colour colourless
_exptl_crystal_density_diffrn 1.282
_exptl_crystal_description needle
_exptl_crystal_F_000 2400
_exptl_crystal_size_max 0.400
_exptl_crystal_size_mid 0.090
_exptl_crystal_size_min 0.080
_refine_diff_density_max 0.185
_refine_diff_density_min -0.198
_refine_ls_extinction_method none
_refine_ls_goodness_of_fit_ref 1.029
_refine_ls_hydrogen_treatment constr
_refine_ls_matrix_type full
_refine_ls_number_parameters 388
_refine_ls_number_reflns 5754
_refine_ls_number_restraints 0
_refine_ls_restrained_S_all 1.029
_refine_ls_R_factor_all 0.0594
_refine_ls_R_factor_gt 0.0458
_refine_ls_shift/su_max 0.000
_refine_ls_shift/su_mean 0.000
_refine_ls_structure_factor_coef Fsqd
_refine_ls_weighting_details 'w=1/[\s^2^(Fo^2^)+(0.0634P)^2^+1.1285P] where P=(Fo^2^+2Fc^2^)/3'
_refine_ls_weighting_scheme calc
_refine_ls_wR_factor_gt 0.1192
_refine_ls_wR_factor_ref 0.1305
_reflns_number_gt 4489
_reflns_number_total 5754
_reflns_threshold_expression I>2\s(I)
_cod_data_source_file sk3563sup1.cif
_cod_data_source_block I
_cod_depositor_comments 'Adding full bibliography for 2019671--2019673.cif.'
_cod_database_code 2019671
_cod_database_fobs_code 2019671
_shelx_space_group_comment
;
The symmetry employed for this shelxl refinement is uniquely defined
by the following loop, which should always be used as a source of
symmetry information in preference to the above space-group names.
They are only intended as comments.
;
_shelx_estimated_absorpt_t_min 0.753
_shelx_estimated_absorpt_t_max 0.942
_shelxl_version_number 2.014

loop_
_space_group_symop_operation_xyz
'x, y, z'
'-x+1/2, -y, z+1/2'
'-x, y+1/2, -z+1/2'
'x+1/2, -y+1/2, -z'
'-x, -y, -z'
'x-1/2, y, -z-1/2'
'x, -y-1/2, z-1/2'
'-x-1/2, y-1/2, z'

loop_
_atom_site_type_symbol
_atom_site_label
_atom_site_fract_x
_atom_site_fract_y
_atom_site_fract_z
_atom_site_U_iso_or_equiv
_atom_site_adp_type
_atom_site_calc_flag
_atom_site_occupancy
C C1 0.19695(8) 0.56058(14) 0.29755(6) 0.0469(4) Uani d 1
O O11 0.20061(6) 0.43914(10) 0.28039(5) 0.0587(3) Uani d 1
H H11 0.1716 0.4286 0.2598 0.088 Uiso d 1
C C2 0.15217(7) 0.57345(13) 0.34750(6) 0.0436(3) Uani d 1
H H2 0.1509 0.6589 0.3590 0.052 Uiso calc 1
C C3 0.17385(7) 0.49773(13) 0.39661(6) 0.0434(3) Uani d 1
H H3 0.1731 0.4128 0.3842 0.052 Uiso calc 1
C C4 0.24067(7) 0.52586(13) 0.41351(6) 0.0433(3) Uani d 1
H H4 0.2539 0.4617 0.4395 0.052 Uiso calc 1
C C5 0.28430(7) 0.52110(13) 0.36324(7) 0.0463(3) Uani d 1
H H5 0.2842 0.4368 0.3500 0.056 Uiso calc 1
C C6 0.26119(7) 0.59731(15) 0.31527(7) 0.0495(4) Uani d 1
H H6A 0.2609 0.6821 0.3265 0.059 Uiso calc 1
H H6B 0.2894 0.5890 0.2836 0.059 Uiso calc 1
N N11 0.13521(8) 0.57704(16) 0.21601(6) 0.0662(4) Uani d 1
C C12 0.17203(8) 0.63612(16) 0.25019(7) 0.0513(4) Uani d 1
C C13 0.18284(11) 0.75631(19) 0.24506(9) 0.0716(5) Uani d 1
H H13 0.2101 0.7960 0.2694 0.086 Uiso calc 1
C C14 0.15306(14) 0.8180(2) 0.20361(11) 0.0942(8) Uani d 1
H H14 0.1597 0.9010 0.1990 0.113 Uiso calc 1
C C15 0.11414(13) 0.7586(3) 0.16938(10) 0.0927(8) Uani d 1
H H15 0.0927 0.7995 0.1411 0.111 Uiso calc 1
C C16 0.10686(12) 0.6393(3) 0.17684(9) 0.0853(7) Uani d 1
H H16 0.0800 0.5980 0.1527 0.102 Uiso calc 1
C C27 0.08834(8) 0.53511(15) 0.33041(7) 0.0493(4) Uani d 1
O O27 0.07514(6) 0.43068(11) 0.32607(6) 0.0646(3) Uani d 1
N N21 0.05596(9) 0.74111(16) 0.32838(8) 0.0758(5) Uani d 1
C C22 0.04146(8) 0.62888(18) 0.31706(7) 0.0573(4) Uani d 1
C C23 -0.01306(10) 0.5955(3) 0.29329(10) 0.0846(7) Uani d 1
H H23 -0.0222 0.5142 0.2861 0.102 Uiso calc 1
C C24 -0.05428(13) 0.6857(4) 0.28028(13) 0.1123(10) Uani d 1
H H24 -0.0920 0.6669 0.2630 0.135 Uiso calc 1
C C25 -0.04035(15) 0.8010(3) 0.29238(13) 0.1112(10) Uani d 1
H H25 -0.0684 0.8633 0.2847 0.133 Uiso calc 1
C C26 0.01477(14) 0.8246(3) 0.31575(11) 0.1002(9) Uani d 1
H H26 0.0246 0.9052 0.3236 0.120 Uiso calc 1
C C31 0.13233(7) 0.50623(14) 0.44664(7) 0.0473(4) Uani d 1
C C32 0.10194(9) 0.60966(17) 0.46100(8) 0.0604(4) Uani d 1
H H32 0.1041 0.6769 0.4373 0.072 Uiso calc 1
C C33 0.06841(10) 0.6169(2) 0.50932(9) 0.0737(6) Uani d 1
H H33 0.0479 0.6885 0.5190 0.088 Uiso calc 1
C C34 0.06538(10) 0.5205(2) 0.54226(9) 0.0771(6) Uani d 1
F F34 0.03235(8) 0.52803(18) 0.58975(6) 0.1177(6) Uani d 1
C C35 0.09327(12) 0.4160(2) 0.52967(9) 0.0830(7) Uani d 1
H H35 0.0899 0.3491 0.5535 0.100 Uiso calc 1
C C36 0.12679(10) 0.40895(18) 0.48118(8) 0.0649(5) Uani d 1
H H36 0.1462 0.3362 0.4716 0.078 Uiso calc 1
C C47 0.24466(7) 0.64265(13) 0.44453(7) 0.0456(3) Uani d 1
O O47 0.23444(6) 0.73801(9) 0.42281(5) 0.0575(3) Uani d 1
N N41 0.28713(11) 0.54117(16) 0.52388(8) 0.0865(6) Uani d 1
C C42 0.26141(9) 0.63990(15) 0.50466(7) 0.0561(4) Uani d 1
C C43 0.25094(12) 0.73865(19) 0.53713(8) 0.0764(6) Uani d 1
H H43 0.2322 0.8079 0.5223 0.092 Uiso calc 1
C C44 0.26832(17) 0.7342(3) 0.59181(10) 0.1086(10) Uani d 1
H H44 0.2610 0.8002 0.6154 0.130 Uiso calc 1
C C45 0.29594(18) 0.6346(3) 0.61140(11) 0.1234(12) Uani d 1
H H45 0.3091 0.6302 0.6486 0.148 Uiso calc 1
C C46 0.30429(18) 0.5414(3) 0.57659(12) 0.1228(12) Uani d 1
H H46 0.3236 0.4719 0.5907 0.147 Uiso calc 1
C C51 0.34937(7) 0.54824(14) 0.38108(7) 0.0481(4) Uani d 1
C C52 0.37957(9) 0.46579(17) 0.41399(9) 0.0653(5) Uani d 1
H H52 0.3597 0.3934 0.4234 0.078 Uiso calc 1
C C53 0.43805(9) 0.48691(19) 0.43340(9) 0.0705(5) Uani d 1
H H53 0.4584 0.4302 0.4560 0.085 Uiso calc 1
C C54 0.46566(8) 0.59140(18) 0.41921(8) 0.0598(4) Uani d 1
F F54 0.52375(5) 0.61192(12) 0.43809(5) 0.0820(4) Uani d 1
C C55 0.43852(8) 0.67500(17) 0.38715(8) 0.0621(5) Uani d 1
H H55 0.4592 0.7468 0.3780 0.074 Uiso calc 1
C C56 0.37968(8) 0.65291(15) 0.36802(8) 0.0550(4) Uani d 1
H H56 0.3599 0.7106 0.3456 0.066 Uiso calc 1

loop_
_atom_site_aniso_label
_atom_site_aniso_U_11
_atom_site_aniso_U_22
_atom_site_aniso_U_33
_atom_site_aniso_U_12
_atom_site_aniso_U_13
_atom_site_aniso_U_23
C1 0.0533(9) 0.0418(8) 0.0455(8) 0.0003(6) -0.0003(7) -0.0037(7)
O11 0.0640(7) 0.0490(6) 0.0631(7) 0.0062(5) -0.0044(6) -0.0149(6)
C2 0.0496(8) 0.0366(7) 0.0447(8) 0.0021(6) -0.0022(6) -0.0004(6)
C3 0.0501(8) 0.0328(7) 0.0474(8) 0.0012(6) -0.0015(6) 0.0008(6)
C4 0.0496(8) 0.0340(7) 0.0462(8) 0.0013(6) -0.0034(6) 0.0028(6)
C5 0.0495(9) 0.0381(7) 0.0514(8) 0.0022(6) -0.0018(7) -0.0023(6)
C6 0.0483(9) 0.0523(9) 0.0478(8) 0.0008(7) 0.0011(7) 0.0016(7)
N11 0.0690(10) 0.0781(11) 0.0516(8) -0.0047(8) -0.0112(7) -0.0038(8)
C12 0.0541(9) 0.0577(10) 0.0421(8) -0.0008(7) 0.0008(7) -0.0011(7)
C13 0.0880(14) 0.0628(12) 0.0641(12) -0.0082(10) -0.0169(10) 0.0112(9)
C14 0.119(2) 0.0785(15) 0.0852(16) -0.0030(14) -0.0186(15) 0.0296(13)
C15 0.0962(18) 0.116(2) 0.0661(14) 0.0048(15) -0.0201(12) 0.0294(14)
C16 0.0844(15) 0.113(2) 0.0583(12) -0.0039(14) -0.0201(11) 0.0039(12)
C27 0.0525(9) 0.0505(9) 0.0450(8) -0.0014(7) 0.0009(7) 0.0017(7)
O27 0.0643(8) 0.0548(7) 0.0748(8) -0.0110(6) -0.0088(6) 0.0017(6)
N21 0.0841(12) 0.0654(11) 0.0780(11) 0.0245(9) -0.0153(9) -0.0006(9)
C22 0.0535(9) 0.0708(12) 0.0476(9) 0.0096(8) 0.0003(7) 0.0047(8)
C23 0.0627(12) 0.1074(18) 0.0838(15) 0.0044(12) -0.0151(11) 0.0066(13)
C24 0.0685(15) 0.160(3) 0.109(2) 0.0285(18) -0.0282(14) 0.014(2)
C25 0.104(2) 0.126(3) 0.104(2) 0.058(2) -0.0170(17) 0.0143(19)
C26 0.112(2) 0.0883(17) 0.1003(18) 0.0465(16) -0.0226(16) 0.0019(14)
C31 0.0469(8) 0.0490(8) 0.0461(8) -0.0031(7) -0.0036(7) 0.0001(7)
C32 0.0650(11) 0.0566(10) 0.0595(10) 0.0019(8) 0.0082(8) -0.0039(8)
C33 0.0722(13) 0.0803(14) 0.0686(12) -0.0002(11) 0.0124(10) -0.0182(11)
C34 0.0707(13) 0.1070(18) 0.0534(11) -0.0127(12) 0.0120(9) -0.0094(11)
F34 0.1163(12) 0.1697(16) 0.0670(8) -0.0229(11) 0.0383(8) -0.0117(9)
C35 0.0904(16) 0.0956(17) 0.0630(12) -0.0111(13) 0.0090(11) 0.0248(12)
C36 0.0704(12) 0.0625(11) 0.0619(11) 0.0012(9) 0.0033(9) 0.0128(9)
C47 0.0474(8) 0.0381(8) 0.0513(8) -0.0013(6) 0.0000(7) 0.0017(7)
O47 0.0793(8) 0.0351(6) 0.0580(7) 0.0012(5) -0.0048(6) 0.0018(5)
N41 0.1270(17) 0.0641(11) 0.0682(11) 0.0086(10) -0.0376(11) 0.0004(9)
C42 0.0673(11) 0.0477(9) 0.0531(9) -0.0099(8) -0.0066(8) 0.0002(7)
C43 0.1111(18) 0.0619(12) 0.0562(11) -0.0032(11) 0.0002(11) -0.0056(9)
C44 0.173(3) 0.0959(19) 0.0572(13) -0.0161(19) -0.0056(16) -0.0175(13)
C45 0.196(4) 0.112(2) 0.0613(15) -0.022(2) -0.0468(19) 0.0030(15)
C46 0.196(4) 0.0907(19) 0.0821(17) 0.010(2) -0.066(2) 0.0076(15)
C51 0.0480(9) 0.0433(8) 0.0529(9) 0.0031(6) 0.0018(7) -0.0014(7)
C52 0.0575(10) 0.0523(10) 0.0862(13) -0.0029(8) -0.0101(9) 0.0141(9)
C53 0.0605(11) 0.0714(13) 0.0795(13) 0.0020(9) -0.0142(10) 0.0209(10)
C54 0.0480(9) 0.0718(12) 0.0597(10) -0.0051(8) -0.0060(8) -0.0029(9)
F54 0.0588(6) 0.1041(9) 0.0831(8) -0.0149(6) -0.0181(6) 0.0077(7)
C55 0.0576(10) 0.0542(10) 0.0744(12) -0.0093(8) -0.0008(9) 0.0043(9)
C56 0.0523(9) 0.0492(9) 0.0634(10) 0.0012(7) -0.0025(8) 0.0062(8)

loop_
_atom_type_symbol
_atom_type_description
_atom_type_scat_dispersion_real
_atom_type_scat_dispersion_imag
_atom_type_scat_source
C C 0.0181 0.0091 'International Tables Vol C Tables 4.2.6.8 and 6.1.1.4'
H H 0.0000 0.0000 'International Tables Vol C Tables 4.2.6.8 and 6.1.1.4'
N N 0.0311 0.0180 'International Tables Vol C Tables 4.2.6.8 and 6.1.1.4'
O O 0.0492 0.0322 'International Tables Vol C Tables 4.2.6.8 and 6.1.1.4'
F F 0.0727 0.0534 'International Tables Vol C Tables 4.2.6.8 and 6.1.1.4'

loop_
_geom_angle_atom_site_label_1
_geom_angle_atom_site_label_2
_geom_angle_atom_site_label_3
_geom_angle
O11 C1 C6 106.76(13)
O11 C1 C12 109.29(13)
C6 C1 C12 112.97(13)
O11 C1 C2 110.43(13)
C6 C1 C2 109.49(13)
C12 C1 C2 107.91(13)
C1 O11 H11 105.9
C27 C2 C3 109.78(12)
C27 C2 C1 109.77(13)
C3 C2 C1 110.82(12)
C27 C2 H2 108.8
C3 C2 H2 108.8
C1 C2 H2 108.8
C31 C3 C2 113.55(13)
C31 C3 C4 109.86(12)
C2 C3 C4 112.52(12)
C31 C3 H3 106.8
C2 C3 H3 106.8
C4 C3 H3 106.8
C47 C4 C5 112.67(12)
C47 C4 C3 111.22(12)
C5 C4 C3 111.44(12)
C47 C4 H4 107.1
C5 C4 H4 107.1
C3 C4 H4 107.1
C51 C5 C6 114.48(13)
C51 C5 C4 110.25(13)
C6 C5 C4 112.07(13)
C51 C5 H5 106.5
C6 C5 H5 106.5
C4 C5 H5 106.5
C1 C6 C5 111.55(13)
C1 C6 H6A 109.3
C5 C6 H6A 109.3
C1 C6 H6B 109.3
C5 C6 H6B 109.3
H6A C6 H6B 108.0
C12 N11 C16 117.64(19)
N11 C12 C13 122.39(17)
N11 C12 C1 114.04(15)
C13 C12 C1 123.42(16)
C12 C13 C14 118.4(2)
C12 C13 H13 120.8
C14 C13 H13 120.8
C15 C14 C13 119.5(2)
C15 C14 H14 120.3
C13 C14 H14 120.3
C16 C15 C14 118.2(2)
C16 C15 H15 120.9
C14 C15 H15 120.9
N11 C16 C15 123.8(2)
N11 C16 H16 118.1
C15 C16 H16 118.1
O27 C27 C22 119.69(16)
O27 C27 C2 121.13(15)
C22 C27 C2 119.16(15)
C22 N21 C26 117.2(2)
N21 C22 C23 123.49(19)
N21 C22 C27 117.14(16)
C23 C22 C27 119.36(19)
C22 C23 C24 117.3(3)
C22 C23 H23 121.4
C24 C23 H23 121.4
C25 C24 C23 119.8(3)
C25 C24 H24 120.1
C23 C24 H24 120.1
C26 C25 C24 118.3(2)
C26 C25 H25 120.9
C24 C25 H25 120.9
N21 C26 C25 123.9(3)
N21 C26 H26 118.0
C25 C26 H26 118.0
C36 C31 C32 117.94(17)
C36 C31 C3 119.17(15)
C32 C31 C3 122.80(15)
C31 C32 C33 121.13(19)
C31 C32 H32 119.4
C33 C32 H32 119.4
C34 C33 C32 118.8(2)
C34 C33 H33 120.6
C32 C33 H33 120.6
C33 C34 C35 122.59(19)
C33 C34 F34 118.6(2)
C35 C34 F34 118.9(2)
C34 C35 C36 118.5(2)
C34 C35 H35 120.7
C36 C35 H35 120.7
C31 C36 C35 121.0(2)
C31 C36 H36 119.5
C35 C36 H36 119.5
O47 C47 C42 118.94(15)
O47 C47 C4 122.49(14)
C42 C47 C4 118.56(13)
C42 N41 C46 117.1(2)
N41 C42 C43 122.75(18)
N41 C42 C47 117.45(16)
C43 C42 C47 119.79(17)
C42 C43 C44 118.3(2)
C42 C43 H43 120.9
C44 C43 H43 120.9
C45 C44 C43 119.3(3)
C45 C44 H44 120.4
C43 C44 H44 120.4
C44 C45 C46 118.5(2)
C44 C45 H45 120.7
C46 C45 H45 120.7
N41 C46 C45 124.1(3)
N41 C46 H46 118.0
C45 C46 H46 118.0
C56 C51 C52 117.92(16)
C56 C51 C5 123.61(15)
C52 C51 C5 118.43(15)
C53 C52 C51 121.41(18)
C53 C52 H52 119.3
C51 C52 H52 119.3
C54 C53 C52 118.12(18)
C54 C53 H53 120.9
C52 C53 H53 120.9
C55 C54 C53 123.09(17)
C55 C54 F54 118.79(17)
C53 C54 F54 118.11(17)
C54 C55 C56 118.26(17)
C54 C55 H55 120.9
C56 C55 H55 120.9
C51 C56 C55 121.20(16)
C51 C56 H56 119.4
C55 C56 H56 119.4

loop_
_geom_bond_atom_site_label_1
_geom_bond_atom_site_label_2
_geom_bond_distance
C1 O11 1.4279(19)
C1 C6 1.527(2)
C1 C12 1.529(2)
C1 C2 1.565(2)
O11 H11 0.8158
C2 C27 1.519(2)
C2 C3 1.539(2)
C2 H2 1.0000
C3 C31 1.520(2)
C3 C4 1.551(2)
C3 H3 1.0000
C4 C47 1.514(2)
C4 C5 1.550(2)
C4 H4 1.0000
C5 C51 1.519(2)
C5 C6 1.531(2)
C5 H5 1.0000
C6 H6A 0.9900
C6 H6B 0.9900
N11 C12 1.333(2)
N11 C16 1.333(3)
C12 C13 1.376(3)
C13 C14 1.384(3)
C13 H13 0.9500
C14 C15 1.364(4)
C14 H14 0.9500
C15 C16 1.361(4)
C15 H15 0.9500
C16 H16 0.9500
C27 O27 1.212(2)
C27 C22 1.505(2)
N21 C22 1.328(3)
N21 C26 1.336(3)
C22 C23 1.378(3)
C23 C24 1.393(4)
C23 H23 0.9500
C24 C25 1.362(4)
C24 H24 0.9500
C25 C26 1.359(4)
C25 H25 0.9500
C26 H26 0.9500
C31 C36 1.382(2)
C31 C32 1.383(2)
C32 C33 1.386(3)
C32 H32 0.9500
C33 C34 1.347(3)
C33 H33 0.9500
C34 C35 1.357(4)
C34 F34 1.363(2)
C35 C36 1.389(3)
C35 H35 0.9500
C36 H36 0.9500
C47 O47 1.2140(19)
C47 C42 1.505(2)
N41 C42 1.328(3)
N41 C46 1.333(3)
C42 C43 1.379(3)
C43 C44 1.381(3)
C43 H43 0.9500
C44 C45 1.357(4)
C44 H44 0.9500
C45 C46 1.357(4)
C45 H45 0.9500
C46 H46 0.9500
C51 C56 1.386(2)
C51 C52 1.390(2)
C52 C53 1.384(3)
C52 H52 0.9500
C53 C54 1.364(3)
C53 H53 0.9500
C54 C55 1.356(3)
C54 F54 1.371(2)
C55 C56 1.391(2)
C55 H55 0.9500
C56 H56 0.9500

loop_
_geom_hbond_atom_site_label_D
_geom_hbond_atom_site_label_H
_geom_hbond_atom_site_label_A
_geom_hbond_site_symmetry_A
_geom_hbond_distance_DH
_geom_hbond_distance_HA
_geom_hbond_distance_DA
_geom_hbond_angle_DHA
_geom_hbond_publ_flag
O11 H11 N11 . 0.82 2.13 2.624(2) 119 no
C13 H13 O11 8_665 0.95 2.54 3.385(3) 148 no
C55 H55 O27 8_665 0.95 2.53 3.244(2) 132 no

loop_
_geom_torsion_atom_site_label_1
_geom_torsion_atom_site_label_2
_geom_torsion_atom_site_label_3
_geom_torsion_atom_site_label_4
_geom_torsion
O11 C1 C2 C27 -61.80(16)
C6 C1 C2 C27 -179.08(13)
C12 C1 C2 C27 57.59(16)
O11 C1 C2 C3 59.62(16)
C6 C1 C2 C3 -57.65(16)
C12 C1 C2 C3 179.02(13)
C27 C2 C3 C31 -58.61(16)
C1 C2 C3 C31 179.97(12)
C27 C2 C3 C4 175.80(12)
C1 C2 C3 C4 54.37(16)
C31 C3 C4 C47 -51.99(16)
C2 C3 C4 C47 75.59(16)
C31 C3 C4 C5 -178.62(12)
C2 C3 C4 C5 -51.05(16)
C47 C4 C5 C51 54.51(16)
C3 C4 C5 C51 -179.66(12)
C47 C4 C5 C6 -74.26(16)
C3 C4 C5 C6 51.57(16)
O11 C1 C6 C5 -60.66(17)
C12 C1 C6 C5 179.18(13)
C2 C1 C6 C5 58.90(17)
C51 C5 C6 C1 176.87(13)
C4 C5 C6 C1 -56.61(17)
C16 N11 C12 C13 -2.1(3)
C16 N11 C12 C1 173.54(18)
O11 C1 C12 N11 28.5(2)
C6 C1 C12 N11 147.25(15)
C2 C1 C12 N11 -91.57(17)
O11 C1 C12 C13 -155.82(18)
C6 C1 C12 C13 -37.1(2)
C2 C1 C12 C13 84.1(2)
N11 C12 C13 C14 1.6(3)
C1 C12 C13 C14 -173.7(2)
C12 C13 C14 C15 0.1(4)
C13 C14 C15 C16 -1.1(4)
C12 N11 C16 C15 1.0(4)
C14 C15 C16 N11 0.6(4)
C3 C2 C27 O27 -45.1(2)
C1 C2 C27 O27 76.93(19)
C3 C2 C27 C22 136.74(14)
C1 C2 C27 C22 -101.21(16)
C26 N21 C22 C23 0.1(3)
C26 N21 C22 C27 179.0(2)
O27 C27 C22 N21 172.63(17)
C2 C27 C22 N21 -9.2(2)
O27 C27 C22 C23 -8.4(3)
C2 C27 C22 C23 169.76(18)
N21 C22 C23 C24 0.6(4)
C27 C22 C23 C24 -178.2(2)
C22 C23 C24 C25 -1.5(4)
C23 C24 C25 C26 1.7(5)
C22 N21 C26 C25 0.1(4)
C24 C25 C26 N21 -1.0(5)
C2 C3 C31 C36 148.77(15)
C4 C3 C31 C36 -84.24(18)
C2 C3 C31 C32 -34.7(2)
C4 C3 C31 C32 92.30(18)
C36 C31 C32 C33 1.9(3)
C3 C31 C32 C33 -174.72(17)
C31 C32 C33 C34 -0.5(3)
C32 C33 C34 C35 -0.8(4)
C32 C33 C34 F34 180.0(2)
C33 C34 C35 C36 0.7(4)
F34 C34 C35 C36 179.9(2)
C32 C31 C36 C35 -1.9(3)
C3 C31 C36 C35 174.78(19)
C34 C35 C36 C31 0.7(3)
C5 C4 C47 O47 58.7(2)
C3 C4 C47 O47 -67.30(19)
C5 C4 C47 C42 -121.88(15)
C3 C4 C47 C42 112.16(16)
C46 N41 C42 C43 -1.6(4)
C46 N41 C42 C47 177.1(3)
O47 C47 C42 N41 -163.26(19)
C4 C47 C42 N41 17.3(3)
O47 C47 C42 C43 15.5(3)
C4 C47 C42 C43 -164.01(18)
N41 C42 C43 C44 0.3(4)
C47 C42 C43 C44 -178.3(2)
C42 C43 C44 C45 1.2(5)
C43 C44 C45 C46 -1.4(6)
C42 N41 C46 C45 1.4(5)
C44 C45 C46 N41 0.1(6)
C6 C5 C51 C56 18.5(2)
C4 C5 C51 C56 -108.96(18)
C6 C5 C51 C52 -163.96(16)
C4 C5 C51 C52 68.6(2)
C56 C51 C52 C53 0.1(3)
C5 C51 C52 C53 -177.57(19)
C51 C52 C53 C54 -0.2(3)
C52 C53 C54 C55 0.0(3)
C52 C53 C54 F54 -179.53(19)
C53 C54 C55 C56 0.2(3)
F54 C54 C55 C56 179.70(17)
C52 C51 C56 C55 0.1(3)
C5 C51 C56 C55 177.62(16)
C54 C55 C56 C51 -0.2(3)
